data_9010879
loop_
_publ_author_name
'Martucci, A.'
'Cruciani, G.'

_publ_section_title
;
 In situ time resolved synchrotron powder diffraction study of thaumasite
 Sample: T = 413    K
;
_journal_name_full 'Physics and Chemistry of Minerals'
_journal_page_first 723
_journal_page_last 731
_journal_paper_doi 10.1007/s00269-006-0124-8
_journal_volume 33
_journal_year 2006
_chemical_formula_sum 'C H18 Ca3 O24.67 S Si'
_chemical_name_mineral Thaumasite
_space_group_IT_number 173
_symmetry_space_group_name_Hall 'P 6c'
_symmetry_space_group_name_H-M 'P 63'
_cell_angle_alpha 90
_cell_angle_beta 90
_cell_angle_gamma 120
_cell_formula_units_Z 2
_cell_length_a 11.0825
_cell_length_b 11.0825
_cell_length_c 10.4447
_cell_volume 1110.969
_database_code_amcsd 0009049
_diffrn_ambient_temperature 413
_exptl_crystal_density_diffrn 1.809
_cod_original_formula_sum 'Ca3 Si C S O24.67 H18'
_cod_database_code 9010879

loop_
_space_group_symop_operation_xyz
x,y,z
x-y,x,1/2+z
-y,x-y,z
-x,-y,1/2+z
-x+y,-x,z
y,-x+y,1/2+z

loop_
_atom_site_label
_atom_site_fract_x
_atom_site_fract_y
_atom_site_fract_z
_atom_site_occupancy
_atom_site_U_iso_or_equiv
_atom_site_type_symbol
_atom_site_attached_hydrogens
Ca 0.19750 0.99090 0.23100 1.00000 0.01900 Ca 0
Si 0.00000 0.00000 -0.02500 1.00000 0.02300 Si 0
C 0.33333 0.66667 0.44900 1.00000 0.00300 C 0
S 0.33333 0.66667 0.97700 1.00000 0.04200 S 0
O5 0.20850 0.62720 0.45600 1.00000 0.04200 O 0
O6 0.19540 0.62960 0.03100 1.00000 0.02400 O 0
O9 0.33333 0.66667 0.83200 1.00000 0.02600 O 0
O-H7 0.12110 0.12320 0.08000 1.00000 0.03300 O 1
O-H8 0.14650 0.13400 0.37200 1.00000 0.00300 O 1
Wat1 0.39270 0.23670 0.22600 0.98000 0.02400 O 2
Wat2 0.25550 0.40800 0.24200 0.96000 0.07600 O 2
Wat3 -0.00180 0.32970 0.04400 0.96000 0.00200 O 2
Wat4 0.02080 0.36560 0.39000 0.99000 0.02800 O 2

loop_
_cod_changelog_entry_id
_cod_changelog_entry_author
_cod_changelog_entry_date
_cod_changelog_entry_text
1
;cod-tools version 3.8.0
Id: cif_guess_AMCSD_atom_types 9581 2023-05-17 12:35:41Z saulius
;
2023-05-18T11:41:25+03:00
;Derived atom types and hydrogen counts
from atom names that follow the AMCSD naming convention
(Wat == water, O-H == hydroxyl).
;

loop_
_cod_related_entry_id
_cod_related_entry_database
_cod_related_entry_code
1 AMCSD 0009049
